data_7118155
loop_
_publ_author_name
'Jun Takaya'
'Shisei Ito'
'Hironori Nomoto'
'Narumasa Saito'
'Naohiro Kirai'
'Nobuharu Iwasawa'

_publ_section_title
;
 Fluorine-controlled C-H borylation of arenes catalyzed by a PSiN-pincer
 platinum complex
;
_journal_name_full Chem.Commun.
_journal_page_first 17662
_journal_paper_doi 10.1039/C5cc07263H
_journal_volume 51
_journal_year 2015
_chemical_formula_sum 'C29 H41 F3 N O3 P Pt S Si'
_chemical_formula_weight 794.84
_chemical_name_systematic
; 
 ? 
;
_space_group_IT_number 14
_symmetry_cell_setting monoclinic
_symmetry_space_group_name_Hall '-P 2ybc'
_symmetry_space_group_name_H-M 'P 1 21/c 1'
_atom_sites_solution_hydrogens geom
_atom_sites_solution_primary direct
_atom_sites_solution_secondary difmap
_audit_creation_method SHELXL-97
_audit_update_record
;
2015-08-19 deposited with the CCDC.
2015-09-21 downloaded from the CCDC.
;
_cell_angle_alpha 90.00
_cell_angle_beta 99.5203(17)
_cell_angle_gamma 90.00
_cell_formula_units_Z 4
_cell_length_a 9.8511(14)
_cell_length_b 20.837(3)
_cell_length_c 15.443(2)
_cell_measurement_reflns_used 8863
_cell_measurement_temperature 123(2)
_cell_measurement_theta_max 27.4816
_cell_measurement_theta_min 3.0134
_cell_volume 3126.3(8)
_computing_structure_refinement 'SHELXL-97 (Sheldrick, 1997)'
_computing_structure_solution 'SHELXS-97 (Sheldrick, 1990)'
_diffrn_ambient_temperature 123(2)
_diffrn_measured_fraction_theta_full 0.998
_diffrn_measured_fraction_theta_max 0.998
_diffrn_measurement_device_type ccd
_diffrn_radiation_monochromator graphite
_diffrn_radiation_source 'fine-focus sealed tube'
_diffrn_radiation_type MoK\a
_diffrn_radiation_wavelength 0.71075
_diffrn_reflns_av_R_equivalents 0.0345
_diffrn_reflns_av_sigmaI/netI 0.0276
_diffrn_reflns_limit_h_max 12
_diffrn_reflns_limit_h_min -12
_diffrn_reflns_limit_k_max 27
_diffrn_reflns_limit_k_min -26
_diffrn_reflns_limit_l_max 20
_diffrn_reflns_limit_l_min -20
_diffrn_reflns_number 37567
_diffrn_reflns_theta_full 27.48
_diffrn_reflns_theta_max 27.48
_diffrn_reflns_theta_min 3.01
_exptl_absorpt_coefficient_mu 4.693
_exptl_absorpt_correction_T_max 1.0000
_exptl_absorpt_correction_T_min 0.8381
_exptl_absorpt_correction_type multi-scan
_exptl_crystal_colour colourless
_exptl_crystal_density_diffrn 1.689
_exptl_crystal_density_method 'not measured'
_exptl_crystal_description prism
_exptl_crystal_F_000 1584
_exptl_crystal_size_max 0.12
_exptl_crystal_size_mid 0.06
_exptl_crystal_size_min 0.02
_refine_diff_density_max 5.141
_refine_diff_density_min -2.123
_refine_diff_density_rms 0.178
_refine_ls_extinction_method none
_refine_ls_goodness_of_fit_ref 1.233
_refine_ls_hydrogen_treatment constr
_refine_ls_matrix_type full
_refine_ls_number_parameters 364
_refine_ls_number_reflns 7148
_refine_ls_number_restraints 0
_refine_ls_restrained_S_all 1.233
_refine_ls_R_factor_all 0.0458
_refine_ls_R_factor_gt 0.0402
_refine_ls_shift/su_max 0.001
_refine_ls_shift/su_mean 0.000
_refine_ls_structure_factor_coef Fsqd
_refine_ls_weighting_details 'calc w=1/[\s^2^(Fo^2^)+(0.0564P)^2^+0.9419P] where P=(Fo^2^+2Fc^2^)/3'
_refine_ls_weighting_scheme calc
_refine_ls_wR_factor_gt 0.0968
_refine_ls_wR_factor_ref 0.1021
_reflns_number_gt 6143
_reflns_number_total 7148
_reflns_threshold_expression >2sigma(I)
_cod_data_source_file c5cc07263h2.cif
_cod_data_source_block 1a'
_cod_original_cell_volume 3126.3(7)
_cod_original_sg_symbol_H-M P21/c
_cod_database_code 7118155

loop_
_symmetry_equiv_pos_as_xyz
'x, y, z'
'-x, y+1/2, -z+1/2'
'-x, -y, -z'
'x, -y-1/2, z-1/2'

loop_
_atom_site_label
_atom_site_type_symbol
_atom_site_fract_x
_atom_site_fract_y
_atom_site_fract_z
_atom_site_U_iso_or_equiv
_atom_site_adp_type
_atom_site_occupancy
_atom_site_symmetry_multiplicity
_atom_site_calc_flag
_atom_site_refinement_flags
_atom_site_disorder_assembly
_atom_site_disorder_group
Pt1 Pt 0.116755(16) 0.639799(7) 0.205292(10) 0.01446(7) Uani 1 1 d . . .
O1 O -0.0983(3) 0.63431(15) 0.1129(2) 0.0242(8) Uani 1 1 d . . .
S1 S -0.23928(12) 0.60857(6) 0.09561(7) 0.0229(2) Uani 1 1 d . . .
O2 O -0.3208(4) 0.62233(17) 0.1621(2) 0.0283(7) Uani 1 1 d . . .
O3 O -0.2504(4) 0.54450(17) 0.0601(3) 0.0371(9) Uani 1 1 d . . .
C1 C -0.3162(6) 0.6591(3) 0.0039(3) 0.0319(11) Uani 1 1 d . . .
F1 F -0.3125(4) 0.72077(15) 0.0261(2) 0.0461(8) Uani 1 1 d . . .
F2 F -0.2514(4) 0.65209(19) -0.0645(2) 0.0514(9) Uani 1 1 d . . .
F3 F -0.4481(3) 0.64327(15) -0.0230(2) 0.0435(9) Uani 1 1 d . . .
P1 P 0.03516(11) 0.68439(5) 0.31735(7) 0.0158(2) Uani 1 1 d . . .
C2 C -0.0976(4) 0.63000(19) 0.3472(3) 0.0172(8) Uani 1 1 d . . .
H1 H -0.1785 0.6318 0.2987 0.021 Uiso 1 1 calc R . .
C3 C -0.0434(5) 0.5610(2) 0.3521(3) 0.0236(9) Uani 1 1 d . . .
H2 H -0.0174 0.5491 0.2950 0.028 Uiso 1 1 calc R . .
H3 H 0.0403 0.5584 0.3974 0.028 Uiso 1 1 calc R . .
C4 C -0.1499(5) 0.5137(2) 0.3744(3) 0.0264(10) Uani 1 1 d . . .
H4 H -0.1091 0.4702 0.3806 0.032 Uiso 1 1 calc R . .
H5 H -0.2291 0.5126 0.3258 0.032 Uiso 1 1 calc R . .
C5 C -0.2002(5) 0.5320(2) 0.4594(3) 0.0276(10) Uani 1 1 d . . .
H6 H -0.2732 0.5018 0.4702 0.033 Uiso 1 1 calc R . .
H7 H -0.1232 0.5288 0.5092 0.033 Uiso 1 1 calc R . .
C6 C -0.2565(5) 0.6000(2) 0.4534(3) 0.0253(10) Uani 1 1 d . . .
H8 H -0.2855 0.6116 0.5098 0.030 Uiso 1 1 calc R . .
H9 H -0.3384 0.6021 0.4068 0.030 Uiso 1 1 calc R . .
C7 C -0.1490(5) 0.6478(2) 0.4332(3) 0.0208(9) Uani 1 1 d . . .
H10 H -0.0702 0.6483 0.4822 0.025 Uiso 1 1 calc R . .
H11 H -0.1895 0.6914 0.4277 0.025 Uiso 1 1 calc R . .
C8 C -0.0390(5) 0.76549(19) 0.3019(3) 0.0184(8) Uani 1 1 d . . .
H12 H -0.0788 0.7771 0.3554 0.022 Uiso 1 1 calc R . .
C9 C -0.1541(5) 0.7674(2) 0.2225(3) 0.0236(9) Uani 1 1 d . . .
H13 H -0.2278 0.7371 0.2316 0.028 Uiso 1 1 calc R . .
H14 H -0.1174 0.7537 0.1695 0.028 Uiso 1 1 calc R . .
C10 C -0.2147(5) 0.8355(2) 0.2081(3) 0.0302(11) Uani 1 1 d . . .
H15 H -0.2849 0.8360 0.1542 0.036 Uiso 1 1 calc R . .
H16 H -0.2608 0.8472 0.2582 0.036 Uiso 1 1 calc R . .
C11 C -0.1040(6) 0.8846(2) 0.1995(3) 0.0308(11) Uani 1 1 d . . .
H17 H -0.1453 0.9281 0.1945 0.037 Uiso 1 1 calc R . .
H18 H -0.0658 0.8760 0.1452 0.037 Uiso 1 1 calc R . .
C12 C 0.0121(6) 0.8825(2) 0.2785(3) 0.0321(11) Uani 1 1 d . . .
H19 H -0.0239 0.8957 0.3320 0.038 Uiso 1 1 calc R . .
H20 H 0.0853 0.9132 0.2694 0.038 Uiso 1 1 calc R . .
C13 C 0.0730(5) 0.8144(2) 0.2912(3) 0.0237(10) Uani 1 1 d . . .
H21 H 0.1159 0.8027 0.2398 0.028 Uiso 1 1 calc R . .
H22 H 0.1454 0.8136 0.3439 0.028 Uiso 1 1 calc R . .
C14 C 0.1670(4) 0.69155(19) 0.4142(3) 0.0166(8) Uani 1 1 d . . .
C15 C 0.1441(5) 0.7205(2) 0.4925(3) 0.0204(9) Uani 1 1 d . . .
H23 H 0.0557 0.7373 0.4966 0.025 Uiso 1 1 calc R . .
C16 C 0.2492(5) 0.7248(2) 0.5638(3) 0.0238(10) Uani 1 1 d . . .
H24 H 0.2323 0.7433 0.6172 0.029 Uiso 1 1 calc R . .
C17 C 0.3793(5) 0.7019(2) 0.5571(3) 0.0249(10) Uani 1 1 d . . .
H25 H 0.4516 0.7047 0.6060 0.030 Uiso 1 1 calc R . .
C18 C 0.4038(5) 0.6749(2) 0.4788(3) 0.0237(10) Uani 1 1 d . . .
H26 H 0.4938 0.6603 0.4743 0.028 Uiso 1 1 calc R . .
C19 C 0.2986(4) 0.6687(2) 0.4066(3) 0.0172(8) Uani 1 1 d . . .
Si1 Si 0.32422(13) 0.64337(5) 0.29316(8) 0.0143(2) Uani 1 1 d . . .
C20 C 0.4543(5) 0.7028(2) 0.2645(3) 0.0220(9) Uani 1 1 d . . .
H27 H 0.5392 0.6996 0.3074 0.033 Uiso 1 1 calc R . .
H28 H 0.4170 0.7463 0.2653 0.033 Uiso 1 1 calc R . .
H29 H 0.4743 0.6933 0.2057 0.033 Uiso 1 1 calc R . .
C21 C 0.3925(4) 0.5598(2) 0.2893(3) 0.0170(9) Uani 1 1 d . . .
C22 C 0.4342(5) 0.5214(2) 0.3636(3) 0.0223(9) Uani 1 1 d . . .
H30 H 0.4270 0.5380 0.4199 0.027 Uiso 1 1 calc R . .
C23 C 0.4854(5) 0.4604(2) 0.3573(3) 0.0256(10) Uani 1 1 d . . .
H31 H 0.5118 0.4354 0.4087 0.031 Uiso 1 1 calc R . .
C24 C 0.4982(5) 0.4355(2) 0.2760(3) 0.0269(10) Uani 1 1 d . . .
H32 H 0.5369 0.3941 0.2717 0.032 Uiso 1 1 calc R . .
C25 C 0.4539(5) 0.4714(2) 0.2005(3) 0.0253(10) Uani 1 1 d . . .
H33 H 0.4604 0.4537 0.1446 0.030 Uiso 1 1 calc R . .
C26 C 0.4001(5) 0.5331(2) 0.2059(3) 0.0195(9) Uani 1 1 d . . .
C27 C 0.3466(5) 0.5678(2) 0.1225(3) 0.0222(9) Uani 1 1 d . . .
H34 H 0.3685 0.5422 0.0725 0.027 Uiso 1 1 calc R . .
H35 H 0.3952 0.6093 0.1226 0.027 Uiso 1 1 calc R . .
N1 N 0.1941(4) 0.58018(17) 0.1084(2) 0.0180(7) Uani 1 1 d . . .
C28 C 0.1559(5) 0.6080(2) 0.0188(3) 0.0225(9) Uani 1 1 d . . .
H36 H 0.1834 0.5784 -0.0245 0.034 Uiso 1 1 calc R . .
H37 H 0.2031 0.6492 0.0159 0.034 Uiso 1 1 calc R . .
H38 H 0.0561 0.6147 0.0060 0.034 Uiso 1 1 calc R . .
C29 C 0.1215(5) 0.5177(2) 0.1109(3) 0.0215(9) Uani 1 1 d . . .
H39 H 0.0227 0.5239 0.0907 0.032 Uiso 1 1 calc R . .
H40 H 0.1363 0.5013 0.1712 0.032 Uiso 1 1 calc R . .
H41 H 0.1576 0.4869 0.0726 0.032 Uiso 1 1 calc R . .

loop_
_atom_site_aniso_label
_atom_site_aniso_U_11
_atom_site_aniso_U_22
_atom_site_aniso_U_33
_atom_site_aniso_U_23
_atom_site_aniso_U_13
_atom_site_aniso_U_12
Pt1 0.01730(11) 0.01433(11) 0.01201(10) -0.00109(5) 0.00317(7) 0.00087(5)
O1 0.0128(16) 0.037(2) 0.0218(18) -0.0063(13) 0.0000(13) -0.0001(12)
S1 0.0221(6) 0.0257(6) 0.0210(5) -0.0051(4) 0.0038(4) 0.0001(4)
O2 0.0254(18) 0.0396(19) 0.0204(17) -0.0048(15) 0.0056(14) -0.0011(15)
O3 0.043(2) 0.0258(19) 0.043(2) -0.0113(16) 0.0070(18) 0.0004(16)
C1 0.031(3) 0.036(3) 0.028(3) 0.000(2) 0.002(2) -0.001(2)
F1 0.052(2) 0.0300(17) 0.051(2) 0.0093(15) -0.0055(17) 0.0027(15)
F2 0.049(2) 0.082(3) 0.0261(18) 0.0075(17) 0.0124(16) -0.0041(19)
F3 0.0262(17) 0.064(2) 0.0343(19) 0.0027(14) -0.0133(14) -0.0031(14)
P1 0.0182(5) 0.0153(5) 0.0142(5) -0.0008(4) 0.0039(4) 0.0021(4)
C2 0.016(2) 0.019(2) 0.017(2) 0.0022(16) 0.0044(16) 0.0021(16)
C3 0.022(2) 0.021(2) 0.028(2) 0.0045(18) 0.0061(19) 0.0054(18)
C4 0.030(3) 0.020(2) 0.032(3) 0.0034(19) 0.014(2) -0.0005(19)
C5 0.025(2) 0.032(3) 0.028(3) 0.006(2) 0.008(2) -0.005(2)
C6 0.022(2) 0.033(3) 0.022(2) -0.0009(19) 0.0060(18) -0.0038(19)
C7 0.026(2) 0.025(2) 0.012(2) -0.0016(16) 0.0062(18) 0.0024(18)
C8 0.023(2) 0.014(2) 0.019(2) -0.0009(16) 0.0043(17) 0.0001(17)
C9 0.023(2) 0.019(2) 0.029(2) 0.0012(18) 0.0047(19) 0.0038(18)
C10 0.035(3) 0.027(3) 0.028(3) 0.006(2) 0.001(2) 0.011(2)
C11 0.047(3) 0.021(2) 0.022(2) 0.0042(19) -0.001(2) 0.004(2)
C12 0.049(3) 0.019(2) 0.025(3) 0.0047(19) -0.004(2) 0.000(2)
C13 0.031(3) 0.017(2) 0.022(2) -0.0014(17) 0.0029(19) -0.0018(18)
C14 0.020(2) 0.015(2) 0.0149(19) 0.0001(15) 0.0027(16) 0.0013(16)
C15 0.025(2) 0.018(2) 0.019(2) 0.0012(16) 0.0056(17) 0.0036(17)
C16 0.034(3) 0.021(2) 0.017(2) -0.0021(17) 0.0057(19) 0.0014(19)
C17 0.031(3) 0.025(2) 0.016(2) -0.0016(17) -0.0029(18) 0.0053(19)
C18 0.026(2) 0.023(2) 0.020(2) -0.0014(18) -0.0028(18) 0.0068(18)
C19 0.014(2) 0.018(2) 0.019(2) 0.0006(16) 0.0035(16) 0.0030(16)
Si1 0.0143(6) 0.0155(6) 0.0129(6) -0.0008(4) 0.0016(4) 0.0015(4)
C20 0.024(2) 0.017(2) 0.025(2) 0.0004(17) 0.0038(18) -0.0006(17)
C21 0.014(2) 0.015(2) 0.022(2) 0.0008(15) 0.0023(17) 0.0006(15)
C22 0.023(2) 0.022(2) 0.021(2) 0.0023(17) 0.0007(18) -0.0011(18)
C23 0.027(2) 0.020(2) 0.028(2) 0.0042(18) -0.0016(19) 0.0009(18)
C24 0.027(2) 0.017(2) 0.036(3) -0.0023(19) 0.003(2) -0.0009(18)
C25 0.026(2) 0.022(2) 0.028(2) -0.0068(19) 0.006(2) 0.0014(18)
C26 0.020(2) 0.018(2) 0.021(2) -0.0017(16) 0.0057(17) -0.0003(17)
C27 0.022(2) 0.023(2) 0.023(2) -0.0046(17) 0.0091(18) -0.0007(18)
N1 0.0224(18) 0.0172(17) 0.0150(17) 0.0004(14) 0.0052(14) -0.0002(14)
C28 0.032(3) 0.025(2) 0.011(2) 0.0015(17) 0.0039(17) 0.0027(19)
C29 0.022(2) 0.019(2) 0.024(2) -0.0020(17) 0.0046(18) 0.0010(17)

loop_
_atom_type_symbol
_atom_type_description
_atom_type_scat_dispersion_real
_atom_type_scat_dispersion_imag
_atom_type_scat_source
C C 0.0033 0.0016 'International Tables Vol C Tables 4.2.6.8 and 6.1.1.4'
H H 0.0000 0.0000 'International Tables Vol C Tables 4.2.6.8 and 6.1.1.4'
Pt Pt -1.7033 8.3905 'International Tables Vol C Tables 4.2.6.8 and 6.1.1.4'
Si Si 0.0817 0.0704 'International Tables Vol C Tables 4.2.6.8 and 6.1.1.4'
N N 0.0061 0.0033 'International Tables Vol C Tables 4.2.6.8 and 6.1.1.4'
P P 0.1023 0.0942 'International Tables Vol C Tables 4.2.6.8 and 6.1.1.4'
O O 0.0106 0.0060 'International Tables Vol C Tables 4.2.6.8 and 6.1.1.4'
F F 0.0171 0.0103 'International Tables Vol C Tables 4.2.6.8 and 6.1.1.4'
S S 0.1246 0.1234 'International Tables Vol C Tables 4.2.6.8 and 6.1.1.4'

loop_
_geom_angle_atom_site_label_1
_geom_angle_atom_site_label_2
_geom_angle_atom_site_label_3
_geom_angle
_geom_angle_site_symmetry_1
_geom_angle_site_symmetry_3
N1 Pt1 P1 169.73(10) . .
N1 Pt1 Si1 92.69(10) . .
P1 Pt1 Si1 85.79(4) . .
N1 Pt1 O1 86.44(13) . .
P1 Pt1 O1 94.98(9) . .
Si1 Pt1 O1 179.00(8) . .
S1 O1 Pt1 148.9(2) . .
O2 S1 O3 116.2(2) . .
O2 S1 O1 114.9(2) . .
O3 S1 O1 114.6(2) . .
O2 S1 C1 103.3(2) . .
O3 S1 C1 104.1(2) . .
O1 S1 C1 100.9(2) . .
F1 C1 F2 108.4(4) . .
F1 C1 F3 107.7(4) . .
F2 C1 F3 107.2(4) . .
F1 C1 S1 111.5(4) . .
F2 C1 S1 111.1(4) . .
F3 C1 S1 110.8(4) . .
C14 P1 C8 104.20(19) . .
C14 P1 C2 106.5(2) . .
C8 P1 C2 108.3(2) . .
C14 P1 Pt1 111.90(14) . .
C8 P1 Pt1 117.97(14) . .
C2 P1 Pt1 107.42(14) . .
C3 C2 C7 110.2(4) . .
C3 C2 P1 109.5(3) . .
C7 C2 P1 114.5(3) . .
C3 C2 H1 107.5 . .
C7 C2 H1 107.5 . .
P1 C2 H1 107.5 . .
C4 C3 C2 111.8(4) . .
C4 C3 H2 109.3 . .
C2 C3 H2 109.3 . .
C4 C3 H3 109.3 . .
C2 C3 H3 109.3 . .
H2 C3 H3 107.9 . .
C3 C4 C5 111.6(4) . .
C3 C4 H4 109.3 . .
C5 C4 H4 109.3 . .
C3 C4 H5 109.3 . .
C5 C4 H5 109.3 . .
H4 C4 H5 108.0 . .
C6 C5 C4 110.4(4) . .
C6 C5 H6 109.6 . .
C4 C5 H6 109.6 . .
C6 C5 H7 109.6 . .
C4 C5 H7 109.6 . .
H6 C5 H7 108.1 . .
C5 C6 C7 111.3(4) . .
C5 C6 H8 109.4 . .
C7 C6 H8 109.4 . .
C5 C6 H9 109.4 . .
C7 C6 H9 109.4 . .
H8 C6 H9 108.0 . .
C6 C7 C2 110.9(4) . .
C6 C7 H10 109.5 . .
C2 C7 H10 109.5 . .
C6 C7 H11 109.5 . .
C2 C7 H11 109.5 . .
H10 C7 H11 108.0 . .
C9 C8 C13 110.3(4) . .
C9 C8 P1 110.7(3) . .
C13 C8 P1 110.3(3) . .
C9 C8 H12 108.5 . .
C13 C8 H12 108.5 . .
P1 C8 H12 108.5 . .
C8 C9 C10 111.0(4) . .
C8 C9 H13 109.4 . .
C10 C9 H13 109.4 . .
C8 C9 H14 109.4 . .
C10 C9 H14 109.4 . .
H13 C9 H14 108.0 . .
C11 C10 C9 111.5(4) . .
C11 C10 H15 109.3 . .
C9 C10 H15 109.3 . .
C11 C10 H16 109.3 . .
C9 C10 H16 109.3 . .
H15 C10 H16 108.0 . .
C10 C11 C12 111.4(4) . .
C10 C11 H17 109.4 . .
C12 C11 H17 109.4 . .
C10 C11 H18 109.4 . .
C12 C11 H18 109.4 . .
H17 C11 H18 108.0 . .
C11 C12 C13 110.6(4) . .
C11 C12 H19 109.5 . .
C13 C12 H19 109.5 . .
C11 C12 H20 109.5 . .
C13 C12 H20 109.5 . .
H19 C12 H20 108.1 . .
C8 C13 C12 110.8(4) . .
C8 C13 H21 109.5 . .
C12 C13 H21 109.5 . .
C8 C13 H22 109.5 . .
C12 C13 H22 109.5 . .
H21 C13 H22 108.1 . .
C15 C14 C19 120.1(4) . .
C15 C14 P1 123.3(3) . .
C19 C14 P1 116.6(3) . .
C16 C15 C14 120.5(4) . .
C16 C15 H23 119.8 . .
C14 C15 H23 119.8 . .
C15 C16 C17 119.8(4) . .
C15 C16 H24 120.1 . .
C17 C16 H24 120.1 . .
C16 C17 C18 120.0(4) . .
C16 C17 H25 120.0 . .
C18 C17 H25 120.0 . .
C17 C18 C19 121.2(4) . .
C17 C18 H26 119.4 . .
C19 C18 H26 119.4 . .
C18 C19 C14 118.4(4) . .
C18 C19 Si1 124.8(3) . .
C14 C19 Si1 116.1(3) . .
C21 Si1 C19 113.23(19) . .
C21 Si1 C20 109.96(19) . .
C19 Si1 C20 103.6(2) . .
C21 Si1 Pt1 104.14(13) . .
C19 Si1 Pt1 108.67(14) . .
C20 Si1 Pt1 117.55(15) . .
Si1 C20 H27 109.5 . .
Si1 C20 H28 109.5 . .
H27 C20 H28 109.5 . .
Si1 C20 H29 109.5 . .
H27 C20 H29 109.5 . .
H28 C20 H29 109.5 . .
C22 C21 C26 117.8(4) . .
C22 C21 Si1 124.2(3) . .
C26 C21 Si1 118.0(3) . .
C23 C22 C21 122.0(4) . .
C23 C22 H30 119.0 . .
C21 C22 H30 119.0 . .
C22 C23 C24 120.0(4) . .
C22 C23 H31 120.0 . .
C24 C23 H31 120.0 . .
C23 C24 C25 119.7(4) . .
C23 C24 H32 120.2 . .
C25 C24 H32 120.2 . .
C24 C25 C26 120.9(4) . .
C24 C25 H33 119.6 . .
C26 C25 H33 119.6 . .
C25 C26 C21 119.6(4) . .
C25 C26 C27 118.4(4) . .
C21 C26 C27 121.9(4) . .
C26 C27 N1 114.2(4) . .
C26 C27 H34 108.7 . .
N1 C27 H34 108.7 . .
C26 C27 H35 108.7 . .
N1 C27 H35 108.7 . .
H34 C27 H35 107.6 . .
C29 N1 C28 108.4(3) . .
C29 N1 C27 108.6(3) . .
C28 N1 C27 107.1(3) . .
C29 N1 Pt1 104.9(2) . .
C28 N1 Pt1 110.7(3) . .
C27 N1 Pt1 117.0(3) . .
N1 C28 H36 109.5 . .
N1 C28 H37 109.5 . .
H36 C28 H37 109.5 . .
N1 C28 H38 109.5 . .
H36 C28 H38 109.5 . .
H37 C28 H38 109.5 . .
N1 C29 H39 109.5 . .
N1 C29 H40 109.5 . .
H39 C29 H40 109.5 . .
N1 C29 H41 109.5 . .
H39 C29 H41 109.5 . .
H40 C29 H41 109.5 . .

loop_
_geom_bond_atom_site_label_1
_geom_bond_atom_site_label_2
_geom_bond_distance
_geom_bond_site_symmetry_2
Pt1 N1 2.177(3) .
Pt1 P1 2.2281(11) .
Pt1 Si1 2.2597(13) .
Pt1 O1 2.353(3) .
O1 S1 1.471(3) .
S1 O2 1.433(3) .
S1 O3 1.441(4) .
S1 C1 1.827(6) .
C1 F1 1.328(6) .
C1 F2 1.330(6) .
C1 F3 1.338(6) .
P1 C14 1.818(4) .
P1 C8 1.841(4) .
P1 C2 1.846(4) .
C2 C3 1.531(6) .
C2 C7 1.542(6) .
C2 H1 1.0000 .
C3 C4 1.519(6) .
C3 H2 0.9900 .
C3 H3 0.9900 .
C4 C5 1.525(6) .
C4 H4 0.9900 .
C4 H5 0.9900 .
C5 C6 1.518(7) .
C5 H6 0.9900 .
C5 H7 0.9900 .
C6 C7 1.524(6) .
C6 H8 0.9900 .
C6 H9 0.9900 .
C7 H10 0.9900 .
C7 H11 0.9900 .
C8 C9 1.528(6) .
C8 C13 1.531(6) .
C8 H12 1.0000 .
C9 C10 1.540(6) .
C9 H13 0.9900 .
C9 H14 0.9900 .
C10 C11 1.518(8) .
C10 H15 0.9900 .
C10 H16 0.9900 .
C11 C12 1.529(7) .
C11 H17 0.9900 .
C11 H18 0.9900 .
C12 C13 1.541(6) .
C12 H19 0.9900 .
C12 H20 0.9900 .
C13 H21 0.9900 .
C13 H22 0.9900 .
C14 C15 1.402(6) .
C14 C19 1.403(6) .
C15 C16 1.385(6) .
C15 H23 0.9500 .
C16 C17 1.387(6) .
C16 H24 0.9500 .
C17 C18 1.392(6) .
C17 H25 0.9500 .
C18 C19 1.397(6) .
C18 H26 0.9500 .
C19 Si1 1.887(4) .
Si1 C21 1.871(4) .
Si1 C20 1.886(5) .
C20 H27 0.9800 .
C20 H28 0.9800 .
C20 H29 0.9800 .
C21 C22 1.403(6) .
C21 C26 1.416(6) .
C22 C23 1.378(6) .
C22 H30 0.9500 .
C23 C24 1.383(7) .
C23 H31 0.9500 .
C24 C25 1.393(7) .
C24 H32 0.9500 .
C25 C26 1.398(6) .
C25 H33 0.9500 .
C26 C27 1.495(6) .
C27 N1 1.505(6) .
C27 H34 0.9900 .
C27 H35 0.9900 .
N1 C29 1.488(6) .
N1 C28 1.490(5) .
C28 H36 0.9800 .
C28 H37 0.9800 .
C28 H38 0.9800 .
C29 H39 0.9800 .
C29 H40 0.9800 .
C29 H41 0.9800 .

loop_
_geom_torsion_atom_site_label_1
_geom_torsion_atom_site_label_2
_geom_torsion_atom_site_label_3
_geom_torsion_atom_site_label_4
_geom_torsion
_geom_torsion_site_symmetry_1
_geom_torsion_site_symmetry_2
_geom_torsion_site_symmetry_3
_geom_torsion_site_symmetry_4
N1 Pt1 O1 S1 106.6(4) . . . .
P1 Pt1 O1 S1 -63.2(4) . . . .
Si1 Pt1 O1 S1 77(5) . . . .
Pt1 O1 S1 O2 57.9(4) . . . .
Pt1 O1 S1 O3 -80.6(4) . . . .
Pt1 O1 S1 C1 168.3(4) . . . .
O2 S1 C1 F1 58.9(4) . . . .
O3 S1 C1 F1 -179.3(4) . . . .
O1 S1 C1 F1 -60.2(4) . . . .
O2 S1 C1 F2 179.9(4) . . . .
O3 S1 C1 F2 -58.2(4) . . . .
O1 S1 C1 F2 60.9(4) . . . .
O2 S1 C1 F3 -61.1(4) . . . .
O3 S1 C1 F3 60.8(4) . . . .
O1 S1 C1 F3 179.9(4) . . . .
N1 Pt1 P1 C14 76.6(6) . . . .
Si1 Pt1 P1 C14 -5.14(15) . . . .
O1 Pt1 P1 C14 174.22(16) . . . .
N1 Pt1 P1 C8 -162.5(6) . . . .
Si1 Pt1 P1 C8 115.71(17) . . . .
O1 Pt1 P1 C8 -64.93(18) . . . .
N1 Pt1 P1 C2 -39.9(6) . . . .
Si1 Pt1 P1 C2 -121.70(15) . . . .
O1 Pt1 P1 C2 57.66(17) . . . .
C14 P1 C2 C3 -73.7(3) . . . .
C8 P1 C2 C3 174.8(3) . . . .
Pt1 P1 C2 C3 46.4(3) . . . .
C14 P1 C2 C7 50.6(4) . . . .
C8 P1 C2 C7 -61.0(4) . . . .
Pt1 P1 C2 C7 170.6(3) . . . .
C7 C2 C3 C4 54.6(5) . . . .
P1 C2 C3 C4 -178.7(3) . . . .
C2 C3 C4 C5 -55.5(5) . . . .
C3 C4 C5 C6 56.0(5) . . . .
C4 C5 C6 C7 -57.0(5) . . . .
C5 C6 C7 C2 57.2(5) . . . .
C3 C2 C7 C6 -55.3(5) . . . .
P1 C2 C7 C6 -179.2(3) . . . .
C14 P1 C8 C9 -179.4(3) . . . .
C2 P1 C8 C9 -66.3(3) . . . .
Pt1 P1 C8 C9 55.8(3) . . . .
C14 P1 C8 C13 58.1(3) . . . .
C2 P1 C8 C13 171.2(3) . . . .
Pt1 P1 C8 C13 -66.6(3) . . . .
C13 C8 C9 C10 -56.4(5) . . . .
P1 C8 C9 C10 -178.9(3) . . . .
C8 C9 C10 C11 55.5(5) . . . .
C9 C10 C11 C12 -55.1(6) . . . .
C10 C11 C12 C13 55.7(6) . . . .
C9 C8 C13 C12 57.5(5) . . . .
P1 C8 C13 C12 -179.8(3) . . . .
C11 C12 C13 C8 -57.0(5) . . . .
C8 P1 C14 C15 48.6(4) . . . .
C2 P1 C14 C15 -65.8(4) . . . .
Pt1 P1 C14 C15 177.1(3) . . . .
C8 P1 C14 C19 -128.8(3) . . . .
C2 P1 C14 C19 116.9(3) . . . .
Pt1 P1 C14 C19 -0.2(4) . . . .
C19 C14 C15 C16 -2.4(6) . . . .
P1 C14 C15 C16 -179.6(3) . . . .
C14 C15 C16 C17 1.8(7) . . . .
C15 C16 C17 C18 0.1(7) . . . .
C16 C17 C18 C19 -1.6(7) . . . .
C17 C18 C19 C14 1.1(7) . . . .
C17 C18 C19 Si1 171.4(4) . . . .
C15 C14 C19 C18 0.9(6) . . . .
P1 C14 C19 C18 178.3(3) . . . .
C15 C14 C19 Si1 -170.2(3) . . . .
P1 C14 C19 Si1 7.2(4) . . . .
C18 C19 Si1 C21 63.4(4) . . . .
C14 C19 Si1 C21 -126.1(3) . . . .
C18 C19 Si1 C20 -55.6(4) . . . .
C14 C19 Si1 C20 114.8(3) . . . .
C18 C19 Si1 Pt1 178.6(3) . . . .
C14 C19 Si1 Pt1 -10.9(4) . . . .
N1 Pt1 Si1 C21 -40.82(16) . . . .
P1 Pt1 Si1 C21 129.01(14) . . . .
O1 Pt1 Si1 C21 -11(5) . . . .
N1 Pt1 Si1 C19 -161.79(17) . . . .
P1 Pt1 Si1 C19 8.04(14) . . . .
O1 Pt1 Si1 C19 -132(5) . . . .
N1 Pt1 Si1 C20 81.08(19) . . . .
P1 Pt1 Si1 C20 -109.09(17) . . . .
O1 Pt1 Si1 C20 111(5) . . . .
C19 Si1 C21 C22 -6.1(4) . . . .
C20 Si1 C21 C22 109.2(4) . . . .
Pt1 Si1 C21 C22 -124.0(4) . . . .
C19 Si1 C21 C26 172.6(3) . . . .
C20 Si1 C21 C26 -72.1(4) . . . .
Pt1 Si1 C21 C26 54.7(3) . . . .
C26 C21 C22 C23 2.0(7) . . . .
Si1 C21 C22 C23 -179.2(4) . . . .
C21 C22 C23 C24 0.7(7) . . . .
C22 C23 C24 C25 -2.6(7) . . . .
C23 C24 C25 C26 1.8(7) . . . .
C24 C25 C26 C21 1.0(7) . . . .
C24 C25 C26 C27 -176.4(4) . . . .
C22 C21 C26 C25 -2.8(6) . . . .
Si1 C21 C26 C25 178.3(3) . . . .
C22 C21 C26 C27 174.5(4) . . . .
Si1 C21 C26 C27 -4.3(6) . . . .
C25 C26 C27 N1 114.6(4) . . . .
C21 C26 C27 N1 -62.7(5) . . . .
C26 C27 N1 C29 -56.8(5) . . . .
C26 C27 N1 C28 -173.7(4) . . . .
C26 C27 N1 Pt1 61.5(4) . . . .
P1 Pt1 N1 C29 32.8(7) . . . .
Si1 Pt1 N1 C29 113.9(3) . . . .
O1 Pt1 N1 C29 -65.6(3) . . . .
P1 Pt1 N1 C28 149.5(5) . . . .
Si1 Pt1 N1 C28 -129.4(3) . . . .
O1 Pt1 N1 C28 51.1(3) . . . .
P1 Pt1 N1 C27 -87.5(6) . . . .
Si1 Pt1 N1 C27 -6.4(3) . . . .
O1 Pt1 N1 C27 174.1(3) . . . .
